data_7215706
loop_
_publ_author_name
'du Plessis, Marike'
'Smith, Vincent J.'
'Barbour, Leonard J.'

_publ_section_title
;
 Single-crystal to single-crystal guest exchange and phase transformations
 in a porous metallocycle
;
_journal_issue 20
_journal_name_full CrystEngComm
_journal_page_first 4126
_journal_paper_doi 10.1039/c4ce00244j
_journal_volume 16
_journal_year 2014
_chemical_formula_moiety 'C32 H36 Ag2 N8, C7 H7, 2(B F4)'
_chemical_formula_sum 'C39 H43 Ag2 B2 F8 N8'
_chemical_formula_weight 1013.17
_chemical_name_common 'Toluene Solvate (6)'
_space_group_IT_number 2
_symmetry_cell_setting triclinic
_symmetry_space_group_name_Hall '-P 1'
_symmetry_space_group_name_H-M 'P -1'
_atom_sites_solution_hydrogens geom
_atom_sites_solution_primary direct
_atom_sites_solution_secondary difmap
_audit_creation_method SHELXL-97
_cell_angle_alpha 72.422(2)
_cell_angle_beta 87.762(2)
_cell_angle_gamma 86.363(2)
_cell_formula_units_Z 1
_cell_length_a 6.9746(10)
_cell_length_b 12.0647(17)
_cell_length_c 13.1454(18)
_cell_measurement_reflns_used 2330
_cell_measurement_temperature 100(2)
_cell_measurement_theta_max 26.55
_cell_measurement_theta_min 2.74
_cell_volume 1052.1(3)
_computing_cell_refinement 'Bruker SAINT'
_computing_data_collection 'Bruker APEX2'
_computing_data_reduction 'Bruker SAINT'
_computing_molecular_graphics 'X-Seed (Barbour,2001;Atwood & Barbour,2003)'
_computing_structure_refinement 'SHELXL-97 (Sheldrick, 1997)'
_computing_structure_solution 'SHELXS-97 (Sheldrick, 1990)'
_diffrn_ambient_temperature 100(2)
_diffrn_measured_fraction_theta_full 0.996
_diffrn_measured_fraction_theta_max 0.942
_diffrn_measurement_device_type 'Bruker APEX-II CCD'
_diffrn_measurement_method '\f and \w scans'
_diffrn_radiation_monochromator graphite
_diffrn_radiation_source 'fine-focus sealed tube'
_diffrn_radiation_type MoK\a
_diffrn_radiation_wavelength 0.71073
_diffrn_reflns_av_R_equivalents 0.0000
_diffrn_reflns_av_sigmaI/netI 0.0576
_diffrn_reflns_limit_h_max 9
_diffrn_reflns_limit_h_min -9
_diffrn_reflns_limit_k_max 16
_diffrn_reflns_limit_k_min -14
_diffrn_reflns_limit_l_max 17
_diffrn_reflns_limit_l_min 0
_diffrn_reflns_number 4849
_diffrn_reflns_theta_full 27.00
_diffrn_reflns_theta_max 28.15
_diffrn_reflns_theta_min 1.63
_diffrn_standards_number 0
_exptl_absorpt_coefficient_mu 1.005
_exptl_absorpt_correction_T_max 0.8975
_exptl_absorpt_correction_T_min 0.8493
_exptl_absorpt_correction_type multi-scan
_exptl_absorpt_process_details 'Symmetry-related measurements'
_exptl_crystal_colour colourless
_exptl_crystal_density_diffrn 1.599
_exptl_crystal_density_method 'not measured'
_exptl_crystal_description prism
_exptl_crystal_F_000 509
_exptl_crystal_size_max 0.17
_exptl_crystal_size_mid 0.13
_exptl_crystal_size_min 0.11
_refine_diff_density_max 0.803
_refine_diff_density_min -0.913
_refine_diff_density_rms 0.123
_refine_ls_extinction_method none
_refine_ls_goodness_of_fit_ref 1.026
_refine_ls_hydrogen_treatment constr
_refine_ls_matrix_type full
_refine_ls_number_parameters 274
_refine_ls_number_reflns 4849
_refine_ls_number_restraints 0
_refine_ls_restrained_S_all 1.026
_refine_ls_R_factor_all 0.0552
_refine_ls_R_factor_gt 0.0412
_refine_ls_shift/su_max 0.000
_refine_ls_shift/su_mean 0.000
_refine_ls_structure_factor_coef Fsqd
_refine_ls_weighting_details 'calc w=1/[\s^2^(Fo^2^)+(0.0416P)^2^+2.7412P] where P=(Fo^2^+2Fc^2^)/3'
_refine_ls_weighting_scheme calc
_refine_ls_wR_factor_gt 0.0911
_refine_ls_wR_factor_ref 0.0962
_reflns_number_gt 4131
_reflns_number_total 4849
_reflns_threshold_expression >2sigma(I)
_cod_data_source_file c4ce00244j2.cif
_cod_data_source_block C:
_cod_depositor_comments
;
The following automatic conversions were performed:

'_exptl_absorpt_correction_type' value 'Multi-scan' changed to
'multi-scan' according to
/usr/data/users/saulius/crontab/automatic-downloads/current/RSC/lib/dictionaries/cif_core.dic
dictionary named 'cif_core.dic' version 2.4.2 from 2011-04-26.

Automatic conversion script
Id: cif_fix_values 2281 2013-09-26 08:29:07Z andrius 

The following automatic conversions were performed:

data name '_iucr_refine_instruction_details' was replaced with
'_iucr_refine_instructions_details' as specified in the replacement
file 'data/replacement-values/replacement_tags.lst'.

Automatic conversion script
Id: cif_correct_tags 9268 2022-04-12 08:56:07Z antanas 
;
_cod_original_sg_symbol_H-M P-1
_cod_database_code 7215706

loop_
_symmetry_equiv_pos_as_xyz
'x, y, z'
'-x, -y, -z'

loop_
_atom_site_label
_atom_site_type_symbol
_atom_site_fract_x
_atom_site_fract_y
_atom_site_fract_z
_atom_site_U_iso_or_equiv
_atom_site_adp_type
_atom_site_occupancy
_atom_site_symmetry_multiplicity
_atom_site_calc_flag
_atom_site_refinement_flags
Ag1 Ag 0.52972(4) 0.67876(2) 0.68826(2) 0.01668(9) Uani 1 1 d .
N3 N 0.5602(4) 0.0595(2) 0.6071(2) 0.0149(6) Uani 1 1 d .
N1 N 0.5998(4) 0.5439(2) 0.8258(2) 0.0147(6) Uani 1 1 d .
N2 N 0.5911(4) 0.3755(2) 0.9522(2) 0.0148(6) Uani 1 1 d .
N4 N 0.5566(4) 0.1929(2) 0.4508(2) 0.0161(6) Uani 1 1 d .
C4 C 0.7701(5) 0.4171(3) 0.9548(3) 0.0168(7) Uani 1 1 d .
H4 H 0.8710 0.3802 1.0016 0.020 Uiso 1 1 calc R
C6 C 0.5251(5) 0.1834(3) 0.9400(3) 0.0161(7) Uani 1 1 d .
C11 C 0.7409(5) 0.0545(3) 0.5621(3) 0.0162(7) Uani 1 1 d .
H11 H 0.8470 0.0035 0.5924 0.019 Uiso 1 1 calc R
C5 C 0.5308(5) 0.2590(3) 1.0131(3) 0.0171(7) Uani 1 1 d .
H5A H 0.4019 0.2656 1.0457 0.020 Uiso 1 1 calc R
H5B H 0.6220 0.2228 1.0712 0.020 Uiso 1 1 calc R
C3 C 0.7737(5) 0.5204(3) 0.8778(3) 0.0198(7) Uani 1 1 d .
H3 H 0.8791 0.5695 0.8617 0.024 Uiso 1 1 calc R
C9 C 0.5115(5) 0.0552(3) 0.7954(3) 0.0162(7) Uani 1 1 d .
C14 C 0.2489(5) 0.1790(3) 0.5595(3) 0.0235(8) Uani 1 1 d .
H14A H 0.2463 0.2292 0.6060 0.035 Uiso 1 1 calc R
H14B H 0.1785 0.1093 0.5945 0.035 Uiso 1 1 calc R
H14C H 0.1884 0.2215 0.4918 0.035 Uiso 1 1 calc R
C10 C 0.5019(5) -0.0111(3) 0.7147(3) 0.0166(7) Uani 1 1 d .
H10A H 0.5872 -0.0826 0.7369 0.020 Uiso 1 1 calc R
H10B H 0.3690 -0.0347 0.7131 0.020 Uiso 1 1 calc R
C16 C 0.3560(5) 0.1343(3) 0.9276(3) 0.0176(7) Uani 1 1 d .
H16 H 0.2446 0.1440 0.9687 0.021 Uiso 1 1 calc R
C12 C 0.7364(5) 0.1373(3) 0.4660(3) 0.0170(7) Uani 1 1 d .
H12 H 0.8413 0.1544 0.4165 0.020 Uiso 1 1 calc R
C13 C 0.4525(5) 0.1439(3) 0.5387(3) 0.0160(7) Uani 1 1 d .
C8 C 0.6813(5) 0.1018(3) 0.8099(3) 0.0219(7) Uani 1 1 d .
H8 H 0.7939 0.0899 0.7706 0.026 Uiso 1 1 calc R
C2 C 0.4927(5) 0.4541(3) 0.8732(3) 0.0151(6) Uani 1 1 d .
C1 C 0.2950(5) 0.4398(3) 0.8423(3) 0.0221(7) Uani 1 1 d .
H1A H 0.2318 0.5166 0.8095 0.033 Uiso 1 1 calc R
H1B H 0.2213 0.3984 0.9059 0.033 Uiso 1 1 calc R
H1C H 0.3017 0.3950 0.7911 0.033 Uiso 1 1 calc R
C7 C 0.6878(5) 0.1656(3) 0.8811(3) 0.0225(7) Uani 1 1 d .
H7 H 0.8048 0.1975 0.8898 0.027 Uiso 1 1 calc R
C15 C 0.3489(5) 0.0705(3) 0.8551(3) 0.0186(7) Uani 1 1 d .
H15 H 0.2327 0.0375 0.8467 0.022 Uiso 1 1 calc R
F3 F -0.0751(3) 0.7795(2) 0.89356(17) 0.0294(5) Uani 1 1 d .
F4 F -0.1271(3) 0.78425(19) 0.72214(19) 0.0309(5) Uani 1 1 d .
F2 F 0.1693(3) 0.73753(19) 0.79130(16) 0.0259(5) Uani 1 1 d .
C19 C 0.1591(8) 0.5571(5) 0.4480(4) 0.0501(13) Uani 1 1 d .
C18 C 0.0404(8) 0.5057(5) 0.3956(4) 0.0526(14) Uani 1 1 d .
H18 H 0.0677 0.5101 0.3232 0.063 Uiso 1 1 calc R
F1 F 0.0423(3) 0.92341(17) 0.75425(17) 0.0232(5) Uani 1 1 d .
B1 B 0.0021(5) 0.8073(3) 0.7907(3) 0.0169(7) Uani 1 1 d .
C17 C -0.1147(8) 0.4490(5) 0.4463(4) 0.0529(14) Uani 1 1 d .
H17 H -0.1935 0.4132 0.4094 0.063 Uiso 1 1 calc R
C20 C 0.3217(15) 0.6098(8) 0.3979(7) 0.042(2) Uani 0.50 1 d P
H20A H 0.3405 0.5960 0.3284 0.063 Uiso 0.50 1 calc PR
H20B H 0.4336 0.5771 0.4422 0.063 Uiso 0.50 1 calc PR
H20C H 0.3065 0.6938 0.3877 0.063 Uiso 0.50 1 calc PR

loop_
_atom_site_aniso_label
_atom_site_aniso_U_11
_atom_site_aniso_U_22
_atom_site_aniso_U_33
_atom_site_aniso_U_23
_atom_site_aniso_U_13
_atom_site_aniso_U_12
Ag1 0.01738(14) 0.01619(14) 0.01389(13) 0.00000(9) -0.00146(9) -0.00335(9)
N3 0.0146(14) 0.0167(14) 0.0123(13) -0.0025(11) 0.0019(10) -0.0035(11)
N1 0.0132(14) 0.0146(14) 0.0152(14) -0.0031(11) -0.0009(11) 0.0005(11)
N2 0.0149(14) 0.0150(14) 0.0141(13) -0.0031(11) 0.0006(11) -0.0037(11)
N4 0.0143(14) 0.0174(14) 0.0142(14) -0.0012(11) 0.0016(11) -0.0027(11)
C4 0.0109(15) 0.0213(17) 0.0175(16) -0.0037(13) -0.0045(12) -0.0035(13)
C6 0.0182(17) 0.0142(15) 0.0122(15) 0.0021(12) 0.0026(12) -0.0046(13)
C11 0.0103(15) 0.0207(17) 0.0160(16) -0.0033(13) 0.0013(12) -0.0020(13)
C5 0.0209(17) 0.0145(16) 0.0147(16) -0.0019(13) 0.0037(13) -0.0075(13)
C3 0.0182(17) 0.0196(17) 0.0196(17) -0.0025(14) -0.0011(13) -0.0038(13)
C9 0.0185(17) 0.0143(16) 0.0127(15) 0.0007(12) 0.0011(12) -0.0027(13)
C14 0.0162(17) 0.0261(19) 0.0241(18) -0.0021(15) 0.0030(14) -0.0004(14)
C10 0.0193(17) 0.0163(16) 0.0126(15) -0.0009(13) 0.0028(13) -0.0068(13)
C16 0.0139(16) 0.0194(17) 0.0189(17) -0.0044(13) 0.0052(13) -0.0054(13)
C12 0.0148(16) 0.0205(17) 0.0141(16) -0.0030(13) 0.0016(12) -0.0008(13)
C13 0.0148(16) 0.0169(16) 0.0153(16) -0.0026(13) -0.0002(12) -0.0038(13)
C8 0.0163(17) 0.030(2) 0.0218(18) -0.0115(15) 0.0050(14) -0.0066(15)
C2 0.0159(16) 0.0140(15) 0.0153(16) -0.0045(13) 0.0024(12) -0.0005(12)
C1 0.0151(17) 0.0225(18) 0.0277(19) -0.0054(15) -0.0029(14) -0.0028(14)
C7 0.0156(17) 0.0281(19) 0.0259(19) -0.0101(15) 0.0037(14) -0.0088(14)
C15 0.0157(16) 0.0221(17) 0.0174(16) -0.0046(14) 0.0030(13) -0.0065(13)
F3 0.0279(12) 0.0318(12) 0.0216(11) 0.0002(9) 0.0117(9) 0.0007(10)
F4 0.0284(12) 0.0267(12) 0.0364(13) -0.0043(10) -0.0139(10) -0.0094(9)
F2 0.0210(11) 0.0311(12) 0.0206(11) -0.0028(9) 0.0032(8) 0.0083(9)
C19 0.041(3) 0.067(4) 0.041(3) -0.016(3) -0.004(2) 0.004(2)
C18 0.047(3) 0.082(4) 0.032(2) -0.022(3) -0.008(2) 0.005(3)
F1 0.0234(11) 0.0173(10) 0.0260(11) -0.0006(8) -0.0002(9) -0.0089(8)
B1 0.0125(18) 0.0197(19) 0.0161(18) -0.0016(15) 0.0014(14) -0.0040(14)
C17 0.044(3) 0.079(4) 0.042(3) -0.028(3) -0.010(2) 0.000(3)
C20 0.051(6) 0.041(5) 0.037(5) -0.014(4) 0.006(4) -0.022(4)

loop_
_atom_type_symbol
_atom_type_description
_atom_type_scat_dispersion_real
_atom_type_scat_dispersion_imag
_atom_type_scat_source
C C 0.0033 0.0016 'International Tables Vol C Tables 4.2.6.8 and 6.1.1.4'
H H 0.0000 0.0000 'International Tables Vol C Tables 4.2.6.8 and 6.1.1.4'
B B 0.0013 0.0007 'International Tables Vol C Tables 4.2.6.8 and 6.1.1.4'
N N 0.0061 0.0033 'International Tables Vol C Tables 4.2.6.8 and 6.1.1.4'
F F 0.0171 0.0103 'International Tables Vol C Tables 4.2.6.8 and 6.1.1.4'
Ag Ag -0.8971 1.1015 'International Tables Vol C Tables 4.2.6.8 and 6.1.1.4'

loop_
_geom_angle_atom_site_label_1
_geom_angle_atom_site_label_2
_geom_angle_atom_site_label_3
_geom_angle
_geom_angle_site_symmetry_1
_geom_angle_site_symmetry_3
N1 Ag1 N4 175.94(11) . 2_666
C13 N3 C11 108.4(3) . .
C13 N3 C10 126.6(3) . .
C11 N3 C10 124.9(3) . .
C2 N1 C3 106.0(3) . .
C2 N1 Ag1 125.9(2) . .
C3 N1 Ag1 127.6(2) . .
C2 N2 C4 107.5(3) . .
C2 N2 C5 126.2(3) . .
C4 N2 C5 125.7(3) . .
C13 N4 C12 106.3(3) . .
C13 N4 Ag1 128.8(2) . 2_666
C12 N4 Ag1 124.8(2) . 2_666
C3 C4 N2 106.6(3) . .
C3 C4 H4 126.7 . .
N2 C4 H4 126.7 . .
C16 C6 C7 118.9(3) . .
C16 C6 C5 120.7(3) . .
C7 C6 C5 120.4(3) . .
C12 C11 N3 105.9(3) . .
C12 C11 H11 127.0 . .
N3 C11 H11 127.0 . .
N2 C5 C6 109.9(3) . .
N2 C5 H5A 109.7 . .
C6 C5 H5A 109.7 . .
N2 C5 H5B 109.7 . .
C6 C5 H5B 109.7 . .
H5A C5 H5B 108.2 . .
C4 C3 N1 109.4(3) . .
C4 C3 H3 125.3 . .
N1 C3 H3 125.3 . .
C8 C9 C15 119.4(3) . .
C8 C9 C10 120.6(3) . .
C15 C9 C10 120.0(3) . .
C13 C14 H14A 109.5 . .
C13 C14 H14B 109.5 . .
H14A C14 H14B 109.5 . .
C13 C14 H14C 109.5 . .
H14A C14 H14C 109.5 . .
H14B C14 H14C 109.5 . .
N3 C10 C9 111.7(3) . .
N3 C10 H10A 109.3 . .
C9 C10 H10A 109.3 . .
N3 C10 H10B 109.3 . .
C9 C10 H10B 109.3 . .
H10A C10 H10B 107.9 . .
C6 C16 C15 120.3(3) . .
C6 C16 H16 119.8 . .
C15 C16 H16 119.8 . .
C11 C12 N4 109.7(3) . .
C11 C12 H12 125.2 . .
N4 C12 H12 125.2 . .
N4 C13 N3 109.7(3) . .
N4 C13 C14 125.4(3) . .
N3 C13 C14 124.9(3) . .
C7 C8 C9 120.4(3) . .
C7 C8 H8 119.8 . .
C9 C8 H8 119.8 . .
N1 C2 N2 110.4(3) . .
N1 C2 C1 125.3(3) . .
N2 C2 C1 124.3(3) . .
C2 C1 H1A 109.5 . .
C2 C1 H1B 109.5 . .
H1A C1 H1B 109.5 . .
C2 C1 H1C 109.5 . .
H1A C1 H1C 109.5 . .
H1B C1 H1C 109.5 . .
C8 C7 C6 120.8(3) . .
C8 C7 H7 119.6 . .
C6 C7 H7 119.6 . .
C9 C15 C16 120.2(3) . .
C9 C15 H15 119.9 . .
C16 C15 H15 119.9 . .
C20 C19 C18 120.8(6) . .
C20 C19 C17 120.6(6) . 2_566
C18 C19 C17 118.5(5) . 2_566
C17 C18 C19 120.9(5) . .
C17 C18 H18 119.6 . .
C19 C18 H18 119.6 . .
F1 B1 F3 110.7(3) . .
F1 B1 F2 110.2(3) . .
F3 B1 F2 108.5(3) . .
F1 B1 F4 109.1(3) . .
F3 B1 F4 110.0(3) . .
F2 B1 F4 108.3(3) . .
C18 C17 C19 120.6(5) . 2_566
C18 C17 H17 119.7 . .
C19 C17 H17 119.7 2_566 .
C19 C20 H20A 109.5 . .
C19 C20 H20B 109.5 . .
H20A C20 H20B 109.5 . .
C19 C20 H20C 109.5 . .
H20A C20 H20C 109.5 . .
H20B C20 H20C 109.5 . .

loop_
_geom_bond_atom_site_label_1
_geom_bond_atom_site_label_2
_geom_bond_distance
_geom_bond_site_symmetry_2
Ag1 N1 2.084(3) .
Ag1 N4 2.088(3) 2_666
N3 C13 1.346(4) .
N3 C11 1.376(4) .
N3 C10 1.471(4) .
N1 C2 1.334(4) .
N1 C3 1.387(4) .
N2 C2 1.352(4) .
N2 C4 1.380(4) .
N2 C5 1.471(4) .
N4 C13 1.337(4) .
N4 C12 1.376(4) .
N4 Ag1 2.088(3) 2_666
C4 C3 1.348(5) .
C4 H4 0.9500 .
C6 C16 1.390(5) .
C6 C7 1.391(5) .
C6 C5 1.514(5) .
C11 C12 1.354(5) .
C11 H11 0.9500 .
C5 H5A 0.9900 .
C5 H5B 0.9900 .
C3 H3 0.9500 .
C9 C8 1.386(5) .
C9 C15 1.388(5) .
C9 C10 1.515(5) .
C14 C13 1.495(5) .
C14 H14A 0.9800 .
C14 H14B 0.9800 .
C14 H14C 0.9800 .
C10 H10A 0.9900 .
C10 H10B 0.9900 .
C16 C15 1.398(5) .
C16 H16 0.9500 .
C12 H12 0.9500 .
C8 C7 1.382(5) .
C8 H8 0.9500 .
C2 C1 1.487(5) .
C1 H1A 0.9800 .
C1 H1B 0.9800 .
C1 H1C 0.9800 .
C7 H7 0.9500 .
C15 H15 0.9500 .
F3 B1 1.387(4) .
F4 B1 1.396(4) .
F2 B1 1.393(4) .
C19 C20 1.379(10) .
C19 C18 1.382(8) .
C19 C17 1.393(7) 2_566
C18 C17 1.358(8) .
C18 H18 0.9500 .
F1 B1 1.380(4) .
C17 C19 1.393(7) 2_566
C17 H17 0.9500 .
C20 H20A 0.9800 .
C20 H20B 0.9800 .
C20 H20C 0.9800 .

loop_
_geom_torsion_atom_site_label_1
_geom_torsion_atom_site_label_2
_geom_torsion_atom_site_label_3
_geom_torsion_atom_site_label_4
_geom_torsion
_geom_torsion_site_symmetry_1
_geom_torsion_site_symmetry_4
C2 N2 C4 C3 0.6(4) . .
C5 N2 C4 C3 172.1(3) . .
C13 N3 C11 C12 -0.3(4) . .
C10 N3 C11 C12 -176.6(3) . .
C2 N2 C5 C6 65.4(4) . .
C4 N2 C5 C6 -104.5(4) . .
C16 C6 C5 N2 -121.3(3) . .
C7 C6 C5 N2 56.4(4) . .
N2 C4 C3 N1 -0.7(4) . .
C2 N1 C3 C4 0.5(4) . .
Ag1 N1 C3 C4 -171.7(2) . .
C13 N3 C10 C9 -78.6(4) . .
C11 N3 C10 C9 97.1(4) . .
C8 C9 C10 N3 -56.5(4) . .
C15 C9 C10 N3 123.0(3) . .
C7 C6 C16 C15 -1.6(5) . .
C5 C6 C16 C15 176.1(3) . .
N3 C11 C12 N4 -0.1(4) . .
C13 N4 C12 C11 0.4(4) . .
Ag1 N4 C12 C11 -176.4(2) 2_666 .
C12 N4 C13 N3 -0.5(4) . .
Ag1 N4 C13 N3 176.1(2) 2_666 .
C12 N4 C13 C14 178.0(3) . .
Ag1 N4 C13 C14 -5.3(5) 2_666 .
C11 N3 C13 N4 0.5(4) . .
C10 N3 C13 N4 176.8(3) . .
C11 N3 C13 C14 -178.1(3) . .
C10 N3 C13 C14 -1.8(5) . .
C15 C9 C8 C7 -1.7(5) . .
C10 C9 C8 C7 177.8(3) . .
C3 N1 C2 N2 -0.1(4) . .
Ag1 N1 C2 N2 172.2(2) . .
C3 N1 C2 C1 -178.5(3) . .
Ag1 N1 C2 C1 -6.2(5) . .
C4 N2 C2 N1 -0.3(4) . .
C5 N2 C2 N1 -171.7(3) . .
C4 N2 C2 C1 178.1(3) . .
C5 N2 C2 C1 6.7(5) . .
C9 C8 C7 C6 0.5(6) . .
C16 C6 C7 C8 1.2(5) . .
C5 C6 C7 C8 -176.6(3) . .
C8 C9 C15 C16 1.2(5) . .
C10 C9 C15 C16 -178.3(3) . .
C6 C16 C15 C9 0.4(5) . .
C20 C19 C18 C17 176.9(7) . .
C17 C19 C18 C17 -0.9(10) 2_566 .
C19 C18 C17 C19 1.0(10) . 2_566
